data_4519128
loop_
_publ_author_name
'Seal, Nilanjan'
'Neogi, Subhadip'

_publ_section_title
;
 Intrinsic-Unsaturation-Enriched Biporous and Chemorobust Cu(II) Framework
 for Efficient Catalytic CO<sub>2</sub> Fixation and Pore-Fitting Actuated
 Size-Exclusive Hantzsch Condensation with Mechanistic Validation.
;
_journal_issue 46
_journal_name_full 'ACS applied materials &amp; interfaces'
_journal_page_first 55123
_journal_page_last 55135
_journal_paper_doi 10.1021/acsami.1c16984
_journal_volume 13
_journal_year 2021
_chemical_formula_moiety 'C19 H23 N O4'
_chemical_formula_sum 'C19 H23 N O4'
_chemical_formula_weight 329.40
_space_group_crystal_system monoclinic
_space_group_IT_number 14
_space_group_name_Hall '-P 2ybc'
_space_group_name_H-M_alt 'P 1 21/c 1'
_symmetry_Int_Tables_number 14
_atom_sites_solution_primary iterative
_audit_creation_date 2021-05-20
_audit_creation_method
;
Olex2 1.2
(compiled 2018.05.29 svn.r3508 for OlexSys, GUI svn.r5506)
;
_cell_angle_alpha 90
_cell_angle_beta 91.9720(10)
_cell_angle_gamma 90
_cell_formula_units_Z 4
_cell_length_a 9.6487(3)
_cell_length_b 7.3378(2)
_cell_length_c 24.1782(9)
_cell_measurement_reflns_used 29894
_cell_measurement_temperature 162.15
_cell_measurement_theta_max 31.56
_cell_measurement_theta_min 2.66
_cell_volume 1710.81(10)
_computing_molecular_graphics 'Olex2 (Dolomanov et al., 2009)'
_computing_publication_material 'Olex2 (Dolomanov et al., 2009)'
_computing_structure_refinement 'olex2.refine (Bourhis et al., 2015)'
_computing_structure_solution 'olex2.solve (Bourhis et al., 2015)'
_diffrn_ambient_temperature 162.15
_diffrn_measured_fraction_theta_full 0.9977
_diffrn_measured_fraction_theta_max 0.9977
_diffrn_measurement_device_type 'Bruker APEX-II CCD'
_diffrn_measurement_method '\f and \w scans'
_diffrn_radiation_type 'Mo K\a'
_diffrn_radiation_wavelength 0.71073
_diffrn_reflns_av_R_equivalents 0.0566
_diffrn_reflns_av_unetI/netI 0.0479
_diffrn_reflns_limit_h_max 14
_diffrn_reflns_limit_h_min -14
_diffrn_reflns_limit_k_max 10
_diffrn_reflns_limit_k_min -10
_diffrn_reflns_limit_l_max 35
_diffrn_reflns_limit_l_min -35
_diffrn_reflns_number 29894
_diffrn_reflns_theta_full 31.5589
_diffrn_reflns_theta_max 31.56
_diffrn_reflns_theta_min 2.66
_exptl_absorpt_coefficient_mu 0.089
_exptl_crystal_colour 'pale yellow'
_exptl_crystal_density_diffrn 1.2788
_exptl_crystal_description plate
_exptl_crystal_F_000 704.3786
_exptl_crystal_size_max 0.403
_exptl_crystal_size_mid 0.246
_exptl_crystal_size_min 0.098
_refine_diff_density_max 0.5760
_refine_diff_density_min -0.3549
_refine_diff_density_rms 0.0877
_refine_ls_d_res_high 0.6790
_refine_ls_d_res_low 7.6665
_refine_ls_extinction_expression Fc^*^=kFc[1+0.001xFc^2^\l^3^/sin(2\q)]^-1/4^
_refine_ls_goodness_of_fit_ref 1.0796
_refine_ls_hydrogen_treatment constr
_refine_ls_matrix_type full
_refine_ls_number_constraints 36
_refine_ls_number_parameters 222
_refine_ls_number_reflns 5702
_refine_ls_number_restraints 0
_refine_ls_restrained_S_all 1.0796
_refine_ls_R_factor_all 0.0895
_refine_ls_R_factor_gt 0.0526
_refine_ls_shift/su_max 0.0942
_refine_ls_shift/su_mean 0.0014
_refine_ls_structure_factor_coef Fsqd
_refine_ls_weighting_details 'w=1/[\s^2^(Fo^2^)+(0.0597P)^2^+0.7371P] where P=(Fo^2^+2Fc^2^)/3'
_refine_ls_weighting_scheme calc
_refine_ls_wR_factor_gt 0.1221
_refine_ls_wR_factor_ref 0.1555
_reflns_Friedel_coverage 0.0
_reflns_limit_h_max 14
_reflns_limit_h_min -14
_reflns_limit_k_max 10
_reflns_limit_k_min 0
_reflns_limit_l_max 35
_reflns_limit_l_min 0
_reflns_number_gt 3914
_reflns_number_total 5702
_reflns_threshold_expression I>=2u(I)
_cod_data_source_file am1c16984_si_003.cif
_cod_data_source_block 1b
_cod_database_code 4519128
_olex2_refinement_description
;
1. Fixed Uiso
 At 1.2 times of:
  All C(H) groups, All C(H,H) groups, All N(H) groups
 At 1.5 times of:
  All C(H,H,H) groups
2.a Ternary CH refined with riding coordinates:
 C00C(H00C)
2.b Secondary CH2 refined with riding coordinates:
 C00F(H00a,H00b), C00K(H00k,H00l)
2.c Aromatic/amide H refined with riding coordinates:
 N005(H005), C00E(H00E), C00G(H00G), C00H(H00H), C00J(H00J), C00M(H00p)
2.d Idealised Me refined as rotating group:
 C00I(H00d,H00f,H00i), C00L(H00m,H00n,H00o), C00N(H00q,H00r,H00s), C00O(H00t,
 H00u,H00v)
;
_olex2_submission_special_instructions 'No special instructions were received'

loop_
_space_group_symop_id
_space_group_symop_operation_xyz
1 x,y,z
2 -x,y+1/2,-z+1/2
3 -x,-y,-z
4 x,-y-1/2,z-1/2

loop_
_atom_site_label
_atom_site_type_symbol
_atom_site_fract_x
_atom_site_fract_y
_atom_site_fract_z
_atom_site_U_iso_or_equiv
_atom_site_adp_type
_atom_site_occupancy
_atom_site_refinement_flags_posn
O001 O 0.58287(11) 0.19135(15) 0.65563(5) 0.0252(2) Uani 1.000000 .
O002 O 0.14677(12) 0.19695(14) 0.46272(4) 0.0247(2) Uani 1.000000 .
O003 O 0.66586(12) 0.47561(16) 0.66462(5) 0.0323(3) Uani 1.000000 .
O004 O 0.26395(14) 0.00308(14) 0.51804(5) 0.0325(3) Uani 1.000000 .
N005 N 0.34007(13) 0.62795(16) 0.54964(5) 0.0228(3) Uani 1.000000 .
H005 H 0.31359(13) 0.74159(16) 0.54442(5) 0.0273(3) Uiso 1.000000 R
C006 C 0.57910(15) 0.3721(2) 0.64492(6) 0.0212(3) Uani 1.000000 .
C007 C 0.24285(15) 0.27742(19) 0.63751(6) 0.0201(3) Uani 1.000000 .
C008 C 0.28699(15) 0.31861(18) 0.53599(6) 0.0181(3) Uani 1.000000 .
C009 C 0.23378(15) 0.15942(19) 0.50554(6) 0.0199(3) Uani 1.000000 .
C00A C 0.27497(15) 0.49393(19) 0.51835(6) 0.0198(3) Uani 1.000000 .
C00B C 0.44442(15) 0.5937(2) 0.58868(6) 0.0208(3) Uani 1.000000 .
C00C C 0.35166(14) 0.27934(18) 0.59265(6) 0.0180(3) Uani 1.000000 .
H00C H 0.39665(14) 0.15667(18) 0.59169(6) 0.0216(3) Uiso 1.000000 R
C00D C 0.46226(14) 0.42026(19) 0.60734(6) 0.0189(3) Uani 1.000000 .
C00E C 0.12148(16) 0.3797(2) 0.63258(7) 0.0244(3) Uani 1.000000 .
H00E H 0.10223(16) 0.4471(2) 0.59964(7) 0.0293(4) Uiso 1.000000 R
C00F C 0.09965(18) 0.0447(2) 0.42891(6) 0.0264(3) Uani 1.000000 .
H00a H 0.17984(18) -0.0221(2) 0.41444(6) 0.0317(4) Uiso 1.000000 R
H00b H 0.04453(18) -0.0407(2) 0.45101(6) 0.0317(4) Uiso 1.000000 R
C00G C 0.02809(17) 0.3850(2) 0.67503(7) 0.0293(3) Uani 1.000000 .
H00G H -0.05452(17) 0.4548(2) 0.67081(7) 0.0352(4) Uiso 1.000000 R
C00H C 0.26747(16) 0.1794(2) 0.68611(7) 0.0280(3) Uani 1.000000 .
H00H H 0.34886(16) 0.1071(2) 0.69013(7) 0.0336(4) Uiso 1.000000 R
C00I C 0.19789(18) 0.5672(2) 0.46813(7) 0.0275(3) Uani 1.000000 .
H00d H 0.2293(9) 0.6915(6) 0.4607(3) 0.0413(5) Uiso 1.000000 GR
H00f H 0.2158(10) 0.4895(10) 0.43619(13) 0.0413(5) Uiso 1.000000 GR
H00i H 0.0982(2) 0.5682(16) 0.4747(2) 0.0413(5) Uiso 1.000000 GR
C00J C 0.05508(18) 0.2889(3) 0.72341(7) 0.0318(4) Uani 1.000000 .
H00J H -0.00803(18) 0.2936(3) 0.75268(7) 0.0381(4) Uiso 1.000000 R
C00K C 0.68862(17) 0.1287(2) 0.69544(7) 0.0301(4) Uani 1.000000 .
H00k H 0.70460(17) -0.0032(2) 0.68997(7) 0.0361(4) Uiso 1.000000 R
H00l H 0.77667(17) 0.1932(2) 0.68891(7) 0.0361(4) Uiso 1.000000 R
C00L C 0.52655(18) 0.7593(2) 0.60509(8) 0.0303(4) Uani 1.000000 .
H00m H 0.6253(2) 0.7281(5) 0.6078(5) 0.0454(5) Uiso 1.000000 GR
H00n H 0.5116(10) 0.8547(6) 0.5772(3) 0.0454(5) Uiso 1.000000 GR
H00o H 0.4965(9) 0.8034(10) 0.6410(3) 0.0454(5) Uiso 1.000000 GR
C00M C 0.17512(18) 0.1856(3) 0.72879(7) 0.0325(4) Uani 1.000000 .
H00p H 0.19419(18) 0.1187(3) 0.76184(7) 0.0390(5) Uiso 1.000000 R
C00N C 0.0123(2) 0.1218(3) 0.38223(8) 0.0402(5) Uani 1.000000 .
H00q H 0.0669(5) 0.2100(15) 0.3617(4) 0.0603(7) Uiso 1.000000 GR
H00r H -0.0184(13) 0.0232(4) 0.3574(3) 0.0603(7) Uiso 1.000000 GR
H00s H -0.0688(8) 0.1829(17) 0.39704(9) 0.0603(7) Uiso 1.000000 GR
C00O C 0.6474(2) 0.1615(3) 0.75404(8) 0.0417(5) Uani 1.000000 .
H00t H 0.6396(15) 0.2929(3) 0.7606(2) 0.0626(7) Uiso 1.000000 GR
H00u H 0.5578(8) 0.1031(17) 0.7601(2) 0.0626(7) Uiso 1.000000 GR
H00v H 0.7179(8) 0.1100(18) 0.77966(8) 0.0626(7) Uiso 1.000000 GR

loop_
_atom_site_aniso_label
_atom_site_aniso_U_11
_atom_site_aniso_U_22
_atom_site_aniso_U_33
_atom_site_aniso_U_12
_atom_site_aniso_U_13
_atom_site_aniso_U_23
O001 0.0235(5) 0.0226(5) 0.0289(6) 0.0018(4) -0.0091(4) 0.0007(4)
O002 0.0334(6) 0.0161(5) 0.0237(5) -0.0007(4) -0.0102(4) -0.0010(4)
O003 0.0307(6) 0.0312(6) 0.0341(6) -0.0087(5) -0.0124(5) 0.0014(5)
O004 0.0492(7) 0.0151(5) 0.0321(6) 0.0018(5) -0.0152(5) 0.0002(4)
N005 0.0272(6) 0.0131(5) 0.0276(6) 0.0008(5) -0.0045(5) -0.0002(5)
C006 0.0206(7) 0.0235(7) 0.0193(6) -0.0016(5) -0.0002(5) -0.0009(5)
C007 0.0219(7) 0.0183(6) 0.0198(7) -0.0040(5) -0.0041(5) 0.0005(5)
C008 0.0207(7) 0.0159(6) 0.0176(6) 0.0000(5) -0.0023(5) -0.0004(5)
C009 0.0244(7) 0.0173(6) 0.0178(6) -0.0006(5) -0.0004(5) 0.0003(5)
C00A 0.0213(7) 0.0170(6) 0.0211(6) 0.0006(5) -0.0002(5) 0.0000(5)
C00B 0.0210(7) 0.0193(6) 0.0219(7) -0.0019(5) -0.0007(5) -0.0022(5)
C00C 0.0194(6) 0.0146(6) 0.0196(6) 0.0005(5) -0.0033(5) 0.0008(5)
C00D 0.0183(6) 0.0188(6) 0.0196(6) -0.0012(5) -0.0011(5) -0.0020(5)
C00E 0.0270(8) 0.0221(7) 0.0240(7) 0.0015(6) -0.0009(6) 0.0026(6)
C00F 0.0358(9) 0.0192(7) 0.0238(7) -0.0043(6) -0.0068(6) -0.0025(6)
C00G 0.0272(8) 0.0308(8) 0.0301(8) 0.0007(6) 0.0015(6) 0.0008(7)
C00H 0.0223(7) 0.0330(8) 0.0283(8) -0.0022(6) -0.0056(6) 0.0091(6)
C00I 0.0371(9) 0.0196(7) 0.0254(8) 0.0018(6) -0.0064(6) 0.0042(6)
C00J 0.0304(8) 0.0405(9) 0.0246(8) -0.0066(7) 0.0031(6) -0.0005(7)
C00K 0.0257(8) 0.0305(8) 0.0332(9) 0.0035(6) -0.0109(6) 0.0025(7)
C00L 0.0326(9) 0.0197(7) 0.0382(9) -0.0073(6) -0.0027(7) -0.0024(6)
C00M 0.0291(8) 0.0438(10) 0.0241(8) -0.0078(7) -0.0035(6) 0.0109(7)
C00N 0.0555(12) 0.0304(9) 0.0331(9) -0.0015(8) -0.0212(9) -0.0023(7)
C00O 0.0466(11) 0.0481(11) 0.0301(9) 0.0037(9) -0.0057(8) 0.0091(8)

loop_
_atom_type_symbol
_atom_type_scat_dispersion_real
_atom_type_scat_dispersion_imag
_atom_type_scat_Cromer_Mann_a1
_atom_type_scat_Cromer_Mann_a2
_atom_type_scat_Cromer_Mann_a3
_atom_type_scat_Cromer_Mann_a4
_atom_type_scat_Cromer_Mann_b1
_atom_type_scat_Cromer_Mann_b2
_atom_type_scat_Cromer_Mann_b3
_atom_type_scat_Cromer_Mann_b4
_atom_type_scat_Cromer_Mann_c
_atom_type_scat_source
_atom_type_scat_dispersion_source
H 0.00000 0.00000 0.49300 0.32291 0.14019 0.04081 10.51090 26.12570 3.14236 57.79970 0.0030380000826 'International Tables Volume C Table 6.1.1.4 (pp. 500-502)' 'Henke, Gullikson and Davis, At. Data and Nucl. Data Tables, 1993, 54, 2'
C 0.00347 0.00161 2.31000 1.02000 1.58860 0.86500 20.84390 10.20750 0.56870 51.65120 0.215599998832 'International Tables Volume C Table 6.1.1.4 (pp. 500-502)' 'Henke, Gullikson and Davis, At. Data and Nucl. Data Tables, 1993, 54, 2'
O 0.01158 0.00611 3.04850 2.28680 1.54630 0.86700 13.27710 5.70110 0.32390 32.90890 0.250800013542 'International Tables Volume C Table 6.1.1.4 (pp. 500-502)' 'Henke, Gullikson and Davis, At. Data and Nucl. Data Tables, 1993, 54, 2'
N 0.00653 0.00323 12.21260 3.13220 2.01250 1.16630 0.00570 9.89330 28.99750 0.58260 -11.5290002823 'International Tables Volume C Table 6.1.1.4 (pp. 500-502)' 'Henke, Gullikson and Davis, At. Data and Nucl. Data Tables, 1993, 54, 2'

loop_
_geom_angle_atom_site_label_1
_geom_angle_atom_site_label_2
_geom_angle_atom_site_label_3
_geom_angle
_geom_angle_site_symmetry_1
_geom_angle_site_symmetry_3
_geom_angle_publ_flag
C00K O001 C006 116.81(12) . . ?
C00F O002 C009 117.00(11) . . ?
C00A N005 H005 118.19(8) . . ?
C00B N005 H005 118.19(8) . . ?
C00B N005 C00A 123.61(12) . . ?
O003 C006 O001 121.65(14) . . ?
C00D C006 O001 111.74(12) . . ?
C00D C006 O003 126.60(14) . . ?
C00E C007 C00C 121.86(13) . . ?
C00H C007 C00C 120.03(13) . . ?
C00H C007 C00E 118.02(14) . . ?
C00A C008 C009 124.94(13) . . ?
C00C C008 C009 115.46(12) . . ?
C00C C008 C00A 119.49(12) . . ?
O004 C009 O002 121.55(13) . . ?
C008 C009 O002 115.11(12) . . ?
C008 C009 O004 123.33(14) . . ?
C008 C00A N005 118.08(13) . . ?
C00I C00A N005 113.09(12) . . ?
C00I C00A C008 128.83(13) . . ?
C00D C00B N005 118.61(13) . . ?
C00L C00B N005 113.63(13) . . ?
C00L C00B C00D 127.76(14) . . ?
C008 C00C C007 111.75(11) . . ?
H00C C00C C007 108.43(7) . . ?
H00C C00C C008 108.43(7) . . ?
C00D C00C C007 109.46(11) . . ?
C00D C00C C008 110.27(11) . . ?
C00D C00C H00C 108.43(7) . . ?
C00B C00D C006 121.15(13) . . ?
C00C C00D C006 119.96(12) . . ?
C00C C00D C00B 118.67(12) . . ?
H00E C00E C007 119.45(9) . . ?
C00G C00E C007 121.10(14) . . ?
C00G C00E H00E 119.45(10) . . ?
H00a C00F O002 110.33(8) . . ?
H00b C00F O002 110.33(8) . . ?
H00b C00F H00a 108.6 . . ?
C00N C00F O002 106.95(13) . . ?
C00N C00F H00a 110.33(11) . . ?
C00N C00F H00b 110.33(10) . . ?
H00G C00G C00E 119.92(10) . . ?
C00J C00G C00E 120.17(16) . . ?
C00J C00G H00G 119.92(10) . . ?
H00H C00H C007 119.46(9) . . ?
C00M C00H C007 121.08(15) . . ?
C00M C00H H00H 119.46(10) . . ?
H00d C00I C00A 109.5 . . ?
H00f C00I C00A 109.5 . . ?
H00f C00I H00d 109.5 . . ?
H00i C00I C00A 109.5 . . ?
H00i C00I H00d 109.5 . . ?
H00i C00I H00f 109.5 . . ?
H00J C00J C00G 120.31(10) . . ?
C00M C00J C00G 119.38(16) . . ?
C00M C00J H00J 120.31(10) . . ?
H00k C00K O001 109.26(8) . . ?
H00l C00K O001 109.26(8) . . ?
H00l C00K H00k 107.9 . . ?
C00O C00K O001 111.77(14) . . ?
C00O C00K H00k 109.26(10) . . ?
C00O C00K H00l 109.26(10) . . ?
H00m C00L C00B 109.5 . . ?
H00n C00L C00B 109.5 . . ?
H00n C00L H00m 109.5 . . ?
H00o C00L C00B 109.5 . . ?
H00o C00L H00m 109.5 . . ?
H00o C00L H00n 109.5 . . ?
C00J C00M C00H 120.25(15) . . ?
H00p C00M C00H 119.88(10) . . ?
H00p C00M C00J 119.88(10) . . ?
H00q C00N C00F 109.5 . . ?
H00r C00N C00F 109.5 . . ?
H00r C00N H00q 109.5 . . ?
H00s C00N C00F 109.5 . . ?
H00s C00N H00q 109.5 . . ?
H00s C00N H00r 109.5 . . ?
H00t C00O C00K 109.5 . . ?
H00u C00O C00K 109.5 . . ?
H00u C00O H00t 109.5 . . ?
H00v C00O C00K 109.5 . . ?
H00v C00O H00t 109.5 . . ?
H00v C00O H00u 109.5 . . ?

loop_
_geom_bond_atom_site_label_1
_geom_bond_atom_site_label_2
_geom_bond_distance
_geom_bond_site_symmetry_2
_geom_bond_publ_flag
O001 C006 1.3512(18) . ?
O001 C00K 1.4530(18) . ?
O002 C009 1.3388(17) . ?
O002 C00F 1.4483(17) . ?
O003 C006 1.2155(18) . ?
O004 C009 1.2190(17) . ?
N005 H005 0.8800 . ?
N005 C00A 1.3789(18) . ?
N005 C00B 1.3792(19) . ?
C006 C00D 1.467(2) . ?
C007 C00C 1.535(2) . ?
C007 C00E 1.393(2) . ?
C007 C00H 1.391(2) . ?
C008 C009 1.4643(19) . ?
C008 C00A 1.3590(19) . ?
C008 C00C 1.5134(19) . ?
C00A C00I 1.501(2) . ?
C00B C00D 1.359(2) . ?
C00B C00L 1.497(2) . ?
C00C H00C 1.0000 . ?
C00C C00D 1.5192(19) . ?
C00E H00E 0.9500 . ?
C00E C00G 1.389(2) . ?
C00F H00a 0.9900 . ?
C00F H00b 0.9900 . ?
C00F C00N 1.496(2) . ?
C00G H00G 0.9500 . ?
C00G C00J 1.383(2) . ?
C00H H00H 0.9500 . ?
C00H C00M 1.387(2) . ?
C00I H00d 0.9800 . ?
C00I H00f 0.9800 . ?
C00I H00i 0.9800 . ?
C00J H00J 0.9500 . ?
C00J C00M 1.387(3) . ?
C00K H00k 0.9900 . ?
C00K H00l 0.9900 . ?
C00K C00O 1.504(3) . ?
C00L H00m 0.9800 . ?
C00L H00n 0.9800 . ?
C00L H00o 0.9800 . ?
C00M H00p 0.9500 . ?
C00N H00q 0.9800 . ?
C00N H00r 0.9800 . ?
C00N H00s 0.9800 . ?
C00O H00t 0.9800 . ?
C00O H00u 0.9800 . ?
C00O H00v 0.9800 . ?
